data_7135428
loop_
_publ_author_name
'Duari, Prakash'
'J&#xf6;rges, Mike'
'Mondal, Sunita'
'Feichtner, Kai-Stephan'
'Gessner, Viktoria H.'

_publ_section_title
;
 Reactivity of ketenyl anions towards ammonia.
;
_journal_issue 14
_journal_name_full 'Chemical communications (Cambridge, England)'
_journal_page_first 4293
_journal_page_last 4297
_journal_paper_doi 10.1039/d5cc06975k
_journal_volume 62
_journal_year 2026
_chemical_formula_moiety 'C28 H25 N O2 P2 S2'
_chemical_formula_sum 'C28 H25 N O2 P2 S2'
_chemical_formula_weight 533.55
_space_group_crystal_system monoclinic
_space_group_IT_number 14
_space_group_name_Hall '-P 2yn'
_space_group_name_H-M_alt 'P 1 21/n 1'
_atom_sites_solution_hydrogens geom
_atom_sites_solution_primary dual
_audit_creation_date 2024-12-02
_audit_creation_method SHELXL-2019/3
_audit_update_record
;
2025-11-25 deposited with the CCDC.	2026-01-23 downloaded from the CCDC.
;
_cell_angle_alpha 90
_cell_angle_beta 101.1780(10)
_cell_angle_gamma 90
_cell_formula_units_Z 4
_cell_length_a 13.0525(2)
_cell_length_b 9.02100(10)
_cell_length_c 22.2487(3)
_cell_measurement_reflns_used 18949
_cell_measurement_temperature 100(2)
_cell_measurement_theta_max 76.8230
_cell_measurement_theta_min 3.6460
_cell_volume 2570.01(6)
_computing_cell_refinement 'CrysAlisPro 1.171.41.93a (Rigaku OD, 2020)'
_computing_data_collection 'CrysAlisPro 1.171.41.93a (Rigaku OD, 2020)'
_computing_data_reduction 'CrysAlisPro 1.171.41.93a (Rigaku OD, 2020)'
_computing_structure_refinement 'SHELXL-2019/2 (Sheldrick, 2019)'
_computing_structure_solution 'SHELXT 2018/2 (Sheldrick, 2018)'
_diffrn_ambient_environment N~2~
_diffrn_ambient_temperature 100(2)
_diffrn_detector 'Hybrid Pixel Array Detector'
_diffrn_detector_area_resol_mean 10.0000
_diffrn_detector_type HyPix
_diffrn_measured_fraction_theta_full 1.000
_diffrn_measured_fraction_theta_max 0.976
_diffrn_measurement_details
;
List of Runs (angles in degrees, time in seconds):

  # Type    Start    End  Width  t~exp~   \w     \q     \k     \f   Frames
#--------------------------------------------------------------------------
  1  \w    -59.00  22.00   0.50    1.00    --  -47.28  60.00 -60.00  162
  2  \w   -118.00 -35.00   0.50    1.00    --  -47.28 -60.00 160.00  166
  3  \w    -15.00  29.00   0.50    1.00    --   47.28 -60.00 160.00   88
  4  \w     70.00  96.00   0.50    1.00    --   47.28  60.00 -60.00   52
  5  \w   -163.00-121.00   0.50    4.00    --  -91.75 -60.00 160.00   84
  6  \w    -67.00 -42.00   0.50    4.00    --  -91.75  60.00 -60.00   50
  7  \w    126.00 174.00   0.50    4.00    --  105.91  60.00 -60.00   96
  8  \w     34.00  66.00   0.50    4.00    --  105.91 -60.00 160.00   64
  9  \w    -16.00  28.00   0.50    1.00    --  -47.28  19.00  60.00   88
 10  \w   -117.00 -85.00   0.50    1.00    --  -47.28-125.00 -90.00   64
 11  \w   -100.00 -73.00   0.50    1.00    --  -47.28-125.00 120.00   54
 12  \w    -83.00 -33.00   0.50    1.00    --  -47.28 125.00-180.00  100
 13  \w    -27.00  28.00   0.50    1.00    --   47.28 -19.00-180.00  110
 14  \w   -159.00 -79.00   0.50    4.00    --  -91.75 -45.00  30.00  160
 15  \w    -64.00 -21.00   0.50    4.00    --  -91.75 125.00 -30.00   86
 16  \w    -59.00 -21.00   0.50    4.00    --  -91.75  61.00 120.00   76
 17  \w   -153.00 -80.00   0.50    4.00    --  -91.75 -30.00 -60.00  146
 18  \w    -47.00 -21.00   0.50    4.00    --  -91.75  45.00 -60.00   52
 19  \w    -48.00 -22.00   0.50    4.00    --  -91.75  45.00  30.00   52
 20  \w    -84.00 -21.00   0.50    4.00    --  -91.75  77.00 120.00  126
 21  \w    -48.00 -23.00   0.50    4.00    --  -91.75  45.00  60.00   50
 22  \w     93.00 177.00   0.50    4.00    --  105.91  45.00-120.00  168
 23  \w     79.00 105.00   0.50    4.00    --  105.91 -94.00   0.00   52
 24  \w     42.00  93.00   0.50    4.00    --  105.91 -77.00 -30.00  102
 25  \w     66.00  92.00   0.50    4.00    --  105.91 -94.00-180.00   52
 26  \w     46.00 112.00   0.50    4.00    --  105.91-125.00 -60.00  132
 27  \w     92.00 178.00   0.50    4.00    --  105.91  61.00-150.00  172
 28  \w     77.00 103.00   0.50    4.00    --  105.91 -94.00-150.00   52
 29  \w     43.00  68.00   0.50    4.00    --  105.91 -94.00-150.00   50
 30  \w     33.00  65.00   0.50    4.00    --  105.91 -94.00-180.00   64
 31  \w     39.00 106.00   0.50    4.00    --  105.91 -94.00 120.00  134
 32  \w     77.00 106.00   0.50    4.00    --  105.91-101.00  94.33   58
 33  \w     93.00 178.00   0.50    4.00    --  105.91  45.00 150.00  170
 34  \w     41.00 109.00   0.50    4.00    --  105.91-125.00 -30.00  136
 35  \w     46.00  84.00   0.50    4.00    --  105.91 -94.00  60.00   76
 36  \w     49.00  75.00   0.50    4.00    --  105.91-112.00 -64.87   52
 37  \w     83.00 108.00   0.50    4.00    --  105.91-112.00 -64.87   50
 38  \w     39.00 104.00   0.50    4.00    --  105.91 -94.00 -30.00  130
;
_diffrn_measurement_device 'four-circle diffractometer'
_diffrn_measurement_device_type 'XtaLAB Synergy, Dualflex, HyPix'
_diffrn_measurement_method '\w scans'
_diffrn_orient_matrix_type 'CrysAlisPro convention (1999,Acta A55,543-557)'
_diffrn_orient_matrix_UB_11 0.0874137000
_diffrn_orient_matrix_UB_12 0.0541032000
_diffrn_orient_matrix_UB_13 -0.0322564000
_diffrn_orient_matrix_UB_21 -0.0101322000
_diffrn_orient_matrix_UB_22 -0.1434015000
_diffrn_orient_matrix_UB_23 -0.0383013000
_diffrn_orient_matrix_UB_31 -0.0820466000
_diffrn_orient_matrix_UB_32 0.0752911000
_diffrn_orient_matrix_UB_33 -0.0497567000
_diffrn_radiation_monochromator mirror
_diffrn_radiation_probe x-ray
_diffrn_radiation_type CuK\a
_diffrn_radiation_wavelength 1.54184
_diffrn_reflns_av_R_equivalents 0.0548
_diffrn_reflns_av_sigmaI/netI 0.0573
_diffrn_reflns_av_unetI/netI 0.0320
_diffrn_reflns_Laue_measured_fraction_full 1.000
_diffrn_reflns_Laue_measured_fraction_max 0.976
_diffrn_reflns_limit_h_max 16
_diffrn_reflns_limit_h_min -16
_diffrn_reflns_limit_k_max 11
_diffrn_reflns_limit_k_min -10
_diffrn_reflns_limit_l_max 26
_diffrn_reflns_limit_l_min -28
_diffrn_reflns_number 31399
_diffrn_reflns_point_group_measured_fraction_full 1.000
_diffrn_reflns_point_group_measured_fraction_max 0.976
_diffrn_reflns_theta_full 67.684
_diffrn_reflns_theta_max 76.821
_diffrn_reflns_theta_min 3.648
_diffrn_source 'micro-focus sealed X-ray tube'
_diffrn_source_type 'PhotonJet (Cu) X-ray Source'
_exptl_absorpt_coefficient_mu 3.271
_exptl_absorpt_correction_T_max 1.000
_exptl_absorpt_correction_T_min 0.716
_exptl_absorpt_correction_type gaussian
_exptl_absorpt_process_details
;
CrysAlisPro 1.171.41.93a (Rigaku Oxford Diffraction, 2020)
Numerical absorption correction based on gaussian integration over
a multifaceted crystal model
Empirical absorption correction using spherical harmonics,
implemented in SCALE3 ABSPACK scaling algorithm.
;
_exptl_crystal_colour colourless
_exptl_crystal_density_diffrn 1.379
_exptl_crystal_description plate
_exptl_crystal_F_000 1112
_exptl_crystal_size_max 0.110
_exptl_crystal_size_mid 0.080
_exptl_crystal_size_min 0.060
_refine_diff_density_max 0.647
_refine_diff_density_min -0.412
_refine_diff_density_rms 0.071
_refine_ls_extinction_method none
_refine_ls_goodness_of_fit_ref 1.050
_refine_ls_hydrogen_treatment constr
_refine_ls_matrix_type full
_refine_ls_number_parameters 316
_refine_ls_number_reflns 5290
_refine_ls_number_restraints 0
_refine_ls_restrained_S_all 1.050
_refine_ls_R_factor_all 0.0420
_refine_ls_R_factor_gt 0.0396
_refine_ls_shift/su_max 0.001
_refine_ls_shift/su_mean 0.000
_refine_ls_structure_factor_coef Fsqd
_refine_ls_weighting_details 'w=1/[\s^2^(Fo^2^)+(0.0749P)^2^+0.7568P] where P=(Fo^2^+2Fc^2^)/3'
_refine_ls_weighting_scheme calc
_refine_ls_wR_factor_gt 0.1087
_refine_ls_wR_factor_ref 0.1111
_reflns_Friedel_coverage 0.000
_reflns_number_gt 4878
_reflns_number_total 5290
_reflns_threshold_expression 'I > 2\s(I)'
_cod_data_source_file d5cc06975k2.cif
_cod_data_source_block PD-673_auto_a
_cod_original_sg_symbol_H-M 'P 21/n'
_cod_database_code 7135428
_shelx_shelxl_version_number 2019/3
_shelx_space_group_comment
;
The symmetry employed for this shelxl refinement is uniquely defined
by the following loop, which should always be used as a source of
symmetry information in preference to the above space-group names.
They are only intended as comments.
;
_shelx_estimated_absorpt_t_min 0.715
_shelx_estimated_absorpt_t_max 0.828
_cell_oxdiff_length_a 13.0535(2)
_cell_oxdiff_length_b 9.02166(16)
_cell_oxdiff_length_c 22.2478(3)
_cell_oxdiff_angle_alpha 90.0023(13)
_cell_oxdiff_angle_beta 101.2077(12)
_cell_oxdiff_angle_gamma 90.0131(14)
_cell_oxdiff_volume 2570.02(7)
_cell_oxdiff_measurement_reflns_used 18949
_oxdiff_exptl_absorpt_empirical_full_min 0.605
_oxdiff_exptl_absorpt_empirical_full_max 2.000
_oxdiff_exptl_absorpt_empirical_details
;
Empirical correction (ABSPACK) includes:
- Absorption correction using spherical harmonics
- Frame scaling
;
_diffrn_oxdiff_digest_frames
;
01b1d7d5f3778207ef9c1304a01e600ae003576931a
;
_reflns_odcompleteness_completeness 99.96
_reflns_odcompleteness_theta 66.97
_reflns_odcompleteness_iscentric 1
_chemical_oxdiff_formula 'C28 H25 P2 S2 N1 O2'
_chemical_oxdiff_usercomment 'vapor diffusion thf-hex'

loop_
_space_group_symop_operation_xyz
'x, y, z'
'-x+1/2, y+1/2, -z+1/2'
'-x, -y, -z'
'x-1/2, -y-1/2, z-1/2'

loop_
_atom_site_label
_atom_site_type_symbol
_atom_site_fract_x
_atom_site_fract_y
_atom_site_fract_z
_atom_site_U_iso_or_equiv
_atom_site_adp_type
_atom_site_occupancy
_atom_site_site_symmetry_order
_atom_site_calc_flag
_atom_site_refinement_flags_posn
_atom_site_refinement_flags_adp
_atom_site_refinement_flags_occupancy
_atom_site_disorder_assembly
_atom_site_disorder_group
O1 O 0.47775(9) 0.67172(13) 0.50395(5) 0.0285(3) Uani 1 1 d . . . . .
N1 N 0.44879(11) 0.57098(16) 0.40960(6) 0.0264(3) Uani 1 1 d . . . . .
H1 H 0.516297 0.553548 0.415015 0.032 Uiso 1 1 calc R U . . .
C1 C 0.29990(12) 0.67427(19) 0.45152(7) 0.0271(3) Uani 1 1 d . . . . .
H1B H 0.259022 0.593806 0.427841 0.032 Uiso 1 1 calc R U . . .
H1A H 0.283737 0.767537 0.428157 0.032 Uiso 1 1 calc R U . . .
S2 S 0.54324(3) 0.65206(5) 0.24099(2) 0.03414(13) Uani 1 1 d . . . . .
P2 P 0.45623(3) 0.47671(4) 0.24202(2) 0.02449(12) Uani 1 1 d . . . . .
O2 O 0.30060(10) 0.56412(17) 0.33544(5) 0.0401(3) Uani 1 1 d . . . . .
C2 C 0.41473(13) 0.64077(18) 0.45785(7) 0.0260(3) Uani 1 1 d . . . . .
C3 C 0.44528(13) 0.41793(19) 0.31913(7) 0.0277(3) Uani 1 1 d . . . . .
H3A H 0.407658 0.322105 0.316033 0.033 Uiso 1 1 calc R U . . .
H3B H 0.516452 0.400554 0.343115 0.033 Uiso 1 1 calc R U . . .
S1 S 0.28812(3) 0.51402(5) 0.57607(2) 0.02956(12) Uani 1 1 d . . . . .
P1 P 0.25971(3) 0.69263(4) 0.52533(2) 0.02374(12) Uani 1 1 d . . . . .
C4 C 0.38996(13) 0.52544(19) 0.35411(7) 0.0279(3) Uani 1 1 d . . . . .
C5 C 0.31407(12) 0.86135(17) 0.56226(7) 0.0248(3) Uani 1 1 d . . . . .
C6 C 0.31413(14) 0.8801(2) 0.62453(8) 0.0312(3) Uani 1 1 d . . . . .
H6 H 0.294299 0.800625 0.647845 0.037 Uiso 1 1 calc R U . . .
C8 C 0.37128(14) 1.1318(2) 0.61831(8) 0.0333(4) Uani 1 1 d . . . . .
H8 H 0.389841 1.224824 0.637353 0.040 Uiso 1 1 calc R U . . .
C9 C 0.37237(13) 1.1134(2) 0.55691(8) 0.0327(4) Uani 1 1 d . . . . .
H9 H 0.392249 1.193411 0.533854 0.039 Uiso 1 1 calc R U . . .
C10 C 0.34432(13) 0.97765(19) 0.52872(8) 0.0288(3) Uani 1 1 d . . . . .
H10 H 0.345874 0.964594 0.486541 0.035 Uiso 1 1 calc R U . . .
C11 C 0.12190(13) 0.73528(19) 0.50222(7) 0.0287(3) Uani 1 1 d . . . . .
C12 C 0.04909(14) 0.6633(2) 0.52995(9) 0.0363(4) Uani 1 1 d . . . . .
H12 H 0.070894 0.589796 0.560305 0.044 Uiso 1 1 calc R U . . .
C13 C -0.05625(15) 0.7001(2) 0.51276(11) 0.0458(5) Uani 1 1 d . . . . .
H13 H -0.106323 0.651948 0.531783 0.055 Uiso 1 1 calc R U . . .
C14 C -0.08849(15) 0.8063(2) 0.46823(10) 0.0460(5) Uani 1 1 d . . . . .
H14 H -0.160620 0.829024 0.456184 0.055 Uiso 1 1 calc R U . . .
C15 C -0.01633(16) 0.8791(2) 0.44131(9) 0.0417(5) Uani 1 1 d . . . . .
H15 H -0.038617 0.952933 0.411160 0.050 Uiso 1 1 calc R U . . .
C16 C 0.08868(14) 0.8447(2) 0.45816(8) 0.0341(4) Uani 1 1 d . . . . .
H16 H 0.138392 0.895584 0.439750 0.041 Uiso 1 1 calc R U . . .
C17 C 0.32438(13) 0.50245(19) 0.19869(7) 0.0274(3) Uani 1 1 d . . . . .
C18 C 0.23946(13) 0.4183(2) 0.20956(8) 0.0311(4) Uani 1 1 d . . . . .
H18 H 0.250003 0.343150 0.240065 0.037 Uiso 1 1 calc R U . . .
C19 C 0.14030(14) 0.4445(2) 0.17589(8) 0.0358(4) Uani 1 1 d . . . . .
H19 H 0.082986 0.387357 0.183437 0.043 Uiso 1 1 calc R U . . .
C20 C 0.12411(14) 0.5539(2) 0.13118(9) 0.0381(4) Uani 1 1 d . . . . .
H20 H 0.055788 0.571883 0.108459 0.046 Uiso 1 1 calc R U . . .
C21 C 0.20769(15) 0.6369(2) 0.11966(8) 0.0376(4) Uani 1 1 d . . . . .
H21 H 0.196601 0.711012 0.088743 0.045 Uiso 1 1 calc R U . . .
C22 C 0.30809(14) 0.6117(2) 0.15340(8) 0.0315(4) Uani 1 1 d . . . . .
H22 H 0.365199 0.668886 0.145545 0.038 Uiso 1 1 calc R U . . .
C23 C 0.50867(13) 0.30905(18) 0.21453(7) 0.0264(3) Uani 1 1 d . . . . .
C24 C 0.44600(14) 0.1834(2) 0.19915(8) 0.0313(4) Uani 1 1 d . . . . .
H24 H 0.373679 0.187375 0.200304 0.038 Uiso 1 1 calc R U . . .
C25 C 0.48923(15) 0.0536(2) 0.18230(8) 0.0360(4) Uani 1 1 d . . . . .
H25 H 0.446623 -0.031571 0.172068 0.043 Uiso 1 1 calc R U . . .
C26 C 0.59488(16) 0.0476(2) 0.18030(8) 0.0374(4) Uani 1 1 d . . . . .
H26 H 0.624348 -0.041696 0.168657 0.045 Uiso 1 1 calc R U . . .
C27 C 0.65724(15) 0.1712(2) 0.19522(8) 0.0376(4) Uani 1 1 d . . . . .
H27 H 0.729380 0.166649 0.193639 0.045 Uiso 1 1 calc R U . . .
C28 C 0.61479(13) 0.3023(2) 0.21255(8) 0.0324(4) Uani 1 1 d . . . . .
H28 H 0.657897 0.386912 0.222999 0.039 Uiso 1 1 calc R U . . .
C7 C 0.34336(15) 1.0158(2) 0.65228(8) 0.0345(4) Uani 1 1 d . . . . .
H7 H 0.344132 1.028671 0.694738 0.041 Uiso 1 1 calc R U . . .

loop_
_atom_site_aniso_label
_atom_site_aniso_U_11
_atom_site_aniso_U_22
_atom_site_aniso_U_33
_atom_site_aniso_U_23
_atom_site_aniso_U_13
_atom_site_aniso_U_12
O1 0.0256(6) 0.0357(6) 0.0240(6) -0.0030(4) 0.0047(4) -0.0001(5)
N1 0.0240(6) 0.0335(7) 0.0224(6) -0.0019(5) 0.0058(5) 0.0028(5)
C1 0.0262(8) 0.0347(8) 0.0206(7) -0.0033(6) 0.0050(6) 0.0028(6)
S2 0.0324(2) 0.0344(2) 0.0348(2) -0.00224(16) 0.00455(17) -0.00839(16)
P2 0.0235(2) 0.0292(2) 0.0209(2) -0.00294(14) 0.00454(15) -0.00126(14)
O2 0.0333(7) 0.0592(8) 0.0257(6) -0.0080(6) 0.0006(5) 0.0155(6)
C2 0.0276(8) 0.0287(8) 0.0222(7) 0.0008(6) 0.0066(6) 0.0007(6)
C3 0.0297(8) 0.0325(8) 0.0211(7) -0.0019(6) 0.0055(6) 0.0036(6)
S1 0.0270(2) 0.0300(2) 0.0325(2) 0.00479(15) 0.00770(16) 0.00063(14)
P1 0.0223(2) 0.0282(2) 0.0212(2) -0.00119(14) 0.00525(15) 0.00082(14)
C4 0.0300(8) 0.0332(8) 0.0214(7) 0.0006(6) 0.0071(6) 0.0044(6)
C5 0.0217(7) 0.0283(8) 0.0240(7) -0.0015(6) 0.0036(6) 0.0024(6)
C6 0.0338(8) 0.0353(9) 0.0248(8) -0.0002(6) 0.0065(6) 0.0000(7)
C8 0.0289(8) 0.0322(8) 0.0362(9) -0.0080(7) -0.0003(7) 0.0025(7)
C9 0.0284(8) 0.0319(8) 0.0371(9) 0.0027(7) 0.0046(7) -0.0013(7)
C10 0.0271(8) 0.0344(8) 0.0247(8) 0.0009(6) 0.0043(6) -0.0002(6)
C11 0.0259(8) 0.0344(8) 0.0259(7) -0.0083(6) 0.0053(6) 0.0010(6)
C12 0.0278(8) 0.0409(9) 0.0408(10) -0.0058(8) 0.0086(7) -0.0022(7)
C13 0.0277(9) 0.0485(11) 0.0632(13) -0.0146(10) 0.0137(9) -0.0051(8)
C14 0.0267(9) 0.0510(12) 0.0560(12) -0.0218(10) -0.0024(8) 0.0082(8)
C15 0.0370(10) 0.0497(11) 0.0340(9) -0.0128(8) -0.0045(8) 0.0149(8)
C16 0.0328(9) 0.0424(9) 0.0265(8) -0.0041(7) 0.0039(7) 0.0079(7)
C17 0.0274(8) 0.0325(8) 0.0223(7) -0.0057(6) 0.0050(6) 0.0019(6)
C18 0.0281(8) 0.0375(9) 0.0279(8) -0.0065(7) 0.0056(6) -0.0004(7)
C19 0.0273(8) 0.0446(10) 0.0350(9) -0.0120(8) 0.0046(7) -0.0006(7)
C20 0.0303(9) 0.0460(10) 0.0348(9) -0.0134(8) -0.0020(7) 0.0078(8)
C21 0.0424(10) 0.0401(10) 0.0273(8) -0.0047(7) -0.0010(7) 0.0103(8)
C22 0.0345(9) 0.0340(8) 0.0252(8) -0.0047(7) 0.0037(7) 0.0013(7)
C23 0.0267(8) 0.0341(8) 0.0193(7) -0.0020(6) 0.0063(6) 0.0023(6)
C24 0.0294(8) 0.0354(9) 0.0296(8) -0.0042(7) 0.0069(7) -0.0005(7)
C25 0.0410(10) 0.0345(9) 0.0325(9) -0.0056(7) 0.0069(7) 0.0007(7)
C26 0.0440(10) 0.0415(10) 0.0285(9) -0.0016(7) 0.0116(8) 0.0128(8)
C27 0.0310(9) 0.0517(11) 0.0321(9) 0.0016(8) 0.0110(7) 0.0087(8)
C28 0.0278(8) 0.0432(10) 0.0270(8) -0.0012(7) 0.0078(7) -0.0004(7)
C7 0.0353(9) 0.0419(10) 0.0254(8) -0.0062(7) 0.0033(7) 0.0020(7)

loop_
_atom_type_symbol
_atom_type_description
_atom_type_scat_dispersion_real
_atom_type_scat_dispersion_imag
_atom_type_scat_source
C C 0.0181 0.0091 'International Tables Vol C Tables 4.2.6.8 and 6.1.1.4'
H H 0.0000 0.0000 'International Tables Vol C Tables 4.2.6.8 and 6.1.1.4'
N N 0.0311 0.0180 'International Tables Vol C Tables 4.2.6.8 and 6.1.1.4'
O O 0.0492 0.0322 'International Tables Vol C Tables 4.2.6.8 and 6.1.1.4'
P P 0.2955 0.4335 'International Tables Vol C Tables 4.2.6.8 and 6.1.1.4'
S S 0.3331 0.5567 'International Tables Vol C Tables 4.2.6.8 and 6.1.1.4'

loop_
_exptl_crystal_face_index_h
_exptl_crystal_face_index_k
_exptl_crystal_face_index_l
_exptl_crystal_face_perp_dist
-1 0 -14 0.0348
6 -4 -2 0.0618
0 0 14 0.0326
-7 3 3 0.0326
7 4 -2 0.0190
-6 -4 3 0.0368

loop_
_geom_angle_atom_site_label_1
_geom_angle_atom_site_label_2
_geom_angle_atom_site_label_3
_geom_angle
_geom_angle_site_symmetry_1
_geom_angle_site_symmetry_3
_geom_angle_publ_flag
C4 N1 C2 128.19(14) . . ?
C4 N1 H1 115.9 . . ?
C2 N1 H1 115.9 . . ?
C2 C1 P1 112.81(11) . . ?
C2 C1 H1B 109.0 . . ?
P1 C1 H1B 109.0 . . ?
C2 C1 H1A 109.0 . . ?
P1 C1 H1A 109.0 . . ?
H1B C1 H1A 107.8 . . ?
C23 P2 C17 107.95(7) . . ?
C23 P2 C3 100.24(7) . . ?
C17 P2 C3 107.26(8) . . ?
C23 P2 S2 114.43(6) . . ?
C17 P2 S2 112.58(6) . . ?
C3 P2 S2 113.46(6) . . ?
O1 C2 N1 119.35(15) . . ?
O1 C2 C1 122.00(14) . . ?
N1 C2 C1 118.65(14) . . ?
C4 C3 P2 115.42(12) . . ?
C4 C3 H3A 108.4 . . ?
P2 C3 H3A 108.4 . . ?
C4 C3 H3B 108.4 . . ?
P2 C3 H3B 108.4 . . ?
H3A C3 H3B 107.5 . . ?
C5 P1 C11 103.33(7) . . ?
C5 P1 C1 109.22(8) . . ?
C11 P1 C1 101.91(7) . . ?
C5 P1 S1 114.60(5) . . ?
C11 P1 S1 113.83(6) . . ?
C1 P1 S1 112.83(6) . . ?
O2 C4 N1 123.47(15) . . ?
O2 C4 C3 122.17(15) . . ?
N1 C4 C3 114.32(14) . . ?
C10 C5 C6 119.75(15) . . ?
C10 C5 P1 121.29(12) . . ?
C6 C5 P1 118.55(13) . . ?
C7 C6 C5 119.67(16) . . ?
C7 C6 H6 120.2 . . ?
C5 C6 H6 120.2 . . ?
C9 C8 C7 120.38(16) . . ?
C9 C8 H8 119.8 . . ?
C7 C8 H8 119.8 . . ?
C8 C9 C10 119.97(16) . . ?
C8 C9 H9 120.0 . . ?
C10 C9 H9 120.0 . . ?
C5 C10 C9 120.01(15) . . ?
C5 C10 H10 120.0 . . ?
C9 C10 H10 120.0 . . ?
C12 C11 C16 119.64(16) . . ?
C12 C11 P1 120.06(14) . . ?
C16 C11 P1 120.25(13) . . ?
C11 C12 C13 119.32(19) . . ?
C11 C12 H12 120.3 . . ?
C13 C12 H12 120.3 . . ?
C14 C13 C12 120.55(19) . . ?
C14 C13 H13 119.7 . . ?
C12 C13 H13 119.7 . . ?
C15 C14 C13 120.20(18) . . ?
C15 C14 H14 119.9 . . ?
C13 C14 H14 119.9 . . ?
C14 C15 C16 120.01(19) . . ?
C14 C15 H15 120.0 . . ?
C16 C15 H15 120.0 . . ?
C15 C16 C11 120.26(18) . . ?
C15 C16 H16 119.9 . . ?
C11 C16 H16 119.9 . . ?
C22 C17 C18 119.46(16) . . ?
C22 C17 P2 117.98(13) . . ?
C18 C17 P2 122.55(13) . . ?
C19 C18 C17 120.07(17) . . ?
C19 C18 H18 120.0 . . ?
C17 C18 H18 120.0 . . ?
C18 C19 C20 120.40(18) . . ?
C18 C19 H19 119.8 . . ?
C20 C19 H19 119.8 . . ?
C21 C20 C19 120.02(17) . . ?
C21 C20 H20 120.0 . . ?
C19 C20 H20 120.0 . . ?
C20 C21 C22 120.15(18) . . ?
C20 C21 H21 119.9 . . ?
C22 C21 H21 119.9 . . ?
C17 C22 C21 119.89(17) . . ?
C17 C22 H22 120.1 . . ?
C21 C22 H22 120.1 . . ?
C28 C23 C24 119.54(16) . . ?
C28 C23 P2 119.24(13) . . ?
C24 C23 P2 121.08(13) . . ?
C25 C24 C23 120.12(16) . . ?
C25 C24 H24 119.9 . . ?
C23 C24 H24 119.9 . . ?
C24 C25 C26 120.10(18) . . ?
C24 C25 H25 120.0 . . ?
C26 C25 H25 120.0 . . ?
C27 C26 C25 120.17(17) . . ?
C27 C26 H26 119.9 . . ?
C25 C26 H26 119.9 . . ?
C26 C27 C28 120.29(17) . . ?
C26 C27 H27 119.9 . . ?
C28 C27 H27 119.9 . . ?
C27 C28 C23 119.78(17) . . ?
C27 C28 H28 120.1 . . ?
C23 C28 H28 120.1 . . ?
C8 C7 C6 120.21(16) . . ?
C8 C7 H7 119.9 . . ?
C6 C7 H7 119.9 . . ?

loop_
_geom_bond_atom_site_label_1
_geom_bond_atom_site_label_2
_geom_bond_distance
_geom_bond_site_symmetry_2
_geom_bond_publ_flag
O1 C2 1.216(2) . ?
N1 C4 1.384(2) . ?
N1 C2 1.390(2) . ?
N1 H1 0.8800 . ?
C1 C2 1.509(2) . ?
C1 P1 1.8258(16) . ?
C1 H1B 0.9900 . ?
C1 H1A 0.9900 . ?
S2 P2 1.9500(6) . ?
P2 C23 1.8145(16) . ?
P2 C17 1.8170(17) . ?
P2 C3 1.8276(16) . ?
O2 C4 1.211(2) . ?
C3 C4 1.512(2) . ?
C3 H3A 0.9900 . ?
C3 H3B 0.9900 . ?
S1 P1 1.9610(6) . ?
P1 C5 1.8080(16) . ?
P1 C11 1.8136(17) . ?
C5 C10 1.388(2) . ?
C5 C6 1.396(2) . ?
C6 C7 1.390(3) . ?
C6 H6 0.9500 . ?
C8 C9 1.379(3) . ?
C8 C7 1.381(3) . ?
C8 H8 0.9500 . ?
C9 C10 1.392(2) . ?
C9 H9 0.9500 . ?
C10 H10 0.9500 . ?
C11 C12 1.390(3) . ?
C11 C16 1.399(3) . ?
C12 C13 1.394(3) . ?
C12 H12 0.9500 . ?
C13 C14 1.384(3) . ?
C13 H13 0.9500 . ?
C14 C15 1.377(3) . ?
C14 H14 0.9500 . ?
C15 C16 1.384(3) . ?
C15 H15 0.9500 . ?
C16 H16 0.9500 . ?
C17 C22 1.396(2) . ?
C17 C18 1.403(2) . ?
C18 C19 1.384(2) . ?
C18 H18 0.9500 . ?
C19 C20 1.388(3) . ?
C19 H19 0.9500 . ?
C20 C21 1.388(3) . ?
C20 H20 0.9500 . ?
C21 C22 1.397(2) . ?
C21 H21 0.9500 . ?
C22 H22 0.9500 . ?
C23 C28 1.396(2) . ?
C23 C24 1.401(2) . ?
C24 C25 1.383(3) . ?
C24 H24 0.9500 . ?
C25 C26 1.389(3) . ?
C25 H25 0.9500 . ?
C26 C27 1.383(3) . ?
C26 H26 0.9500 . ?
C27 C28 1.392(3) . ?
C27 H27 0.9500 . ?
C28 H28 0.9500 . ?
C7 H7 0.9500 . ?

loop_
_geom_torsion_atom_site_label_1
_geom_torsion_atom_site_label_2
_geom_torsion_atom_site_label_3
_geom_torsion_atom_site_label_4
_geom_torsion
_geom_torsion_site_symmetry_1
_geom_torsion_site_symmetry_2
_geom_torsion_site_symmetry_3
_geom_torsion_site_symmetry_4
_geom_torsion_publ_flag
C4 N1 C2 O1 179.19(16) . . . . ?
C4 N1 C2 C1 -0.1(2) . . . . ?
P1 C1 C2 O1 -23.0(2) . . . . ?
P1 C1 C2 N1 156.30(12) . . . . ?
C23 P2 C3 C4 -172.37(13) . . . . ?
C17 P2 C3 C4 -59.79(14) . . . . ?
S2 P2 C3 C4 65.18(13) . . . . ?
C2 C1 P1 C5 70.07(13) . . . . ?
C2 C1 P1 C11 178.92(12) . . . . ?
C2 C1 P1 S1 -58.62(13) . . . . ?
C2 N1 C4 O2 13.5(3) . . . . ?
C2 N1 C4 C3 -164.40(15) . . . . ?
P2 C3 C4 O2 59.4(2) . . . . ?
P2 C3 C4 N1 -122.62(14) . . . . ?
C11 P1 C5 C10 -85.67(14) . . . . ?
C1 P1 C5 C10 22.22(16) . . . . ?
S1 P1 C5 C10 149.91(12) . . . . ?
C11 P1 C5 C6 86.99(14) . . . . ?
C1 P1 C5 C6 -165.12(13) . . . . ?
S1 P1 C5 C6 -37.42(14) . . . . ?
C10 C5 C6 C7 0.7(3) . . . . ?
P1 C5 C6 C7 -172.05(14) . . . . ?
C7 C8 C9 C10 0.6(3) . . . . ?
C6 C5 C10 C9 -1.4(2) . . . . ?
P1 C5 C10 C9 171.17(13) . . . . ?
C8 C9 C10 C5 0.8(3) . . . . ?
C5 P1 C11 C12 -112.17(14) . . . . ?
C1 P1 C11 C12 134.52(14) . . . . ?
S1 P1 C11 C12 12.75(16) . . . . ?
C5 P1 C11 C16 65.35(15) . . . . ?
C1 P1 C11 C16 -47.97(15) . . . . ?
S1 P1 C11 C16 -169.74(12) . . . . ?
C16 C11 C12 C13 0.8(3) . . . . ?
P1 C11 C12 C13 178.36(15) . . . . ?
C11 C12 C13 C14 0.5(3) . . . . ?
C12 C13 C14 C15 -1.4(3) . . . . ?
C13 C14 C15 C16 0.9(3) . . . . ?
C14 C15 C16 C11 0.5(3) . . . . ?
C12 C11 C16 C15 -1.3(3) . . . . ?
P1 C11 C16 C15 -178.86(13) . . . . ?
C23 P2 C17 C22 -104.85(14) . . . . ?
C3 P2 C17 C22 147.91(13) . . . . ?
S2 P2 C17 C22 22.41(14) . . . . ?
C23 P2 C17 C18 75.81(15) . . . . ?
C3 P2 C17 C18 -31.43(16) . . . . ?
S2 P2 C17 C18 -156.93(12) . . . . ?
C22 C17 C18 C19 -0.5(2) . . . . ?
P2 C17 C18 C19 178.81(13) . . . . ?
C17 C18 C19 C20 0.1(3) . . . . ?
C18 C19 C20 C21 0.5(3) . . . . ?
C19 C20 C21 C22 -0.6(3) . . . . ?
C18 C17 C22 C21 0.4(2) . . . . ?
P2 C17 C22 C21 -178.98(13) . . . . ?
C20 C21 C22 C17 0.2(3) . . . . ?
C17 P2 C23 C28 145.24(13) . . . . ?
C3 P2 C23 C28 -102.70(14) . . . . ?
S2 P2 C23 C28 19.05(15) . . . . ?
C17 P2 C23 C24 -38.98(15) . . . . ?
C3 P2 C23 C24 73.07(15) . . . . ?
S2 P2 C23 C24 -165.17(12) . . . . ?
C28 C23 C24 C25 0.2(3) . . . . ?
P2 C23 C24 C25 -175.59(13) . . . . ?
C23 C24 C25 C26 -0.3(3) . . . . ?
C24 C25 C26 C27 0.1(3) . . . . ?
C25 C26 C27 C28 0.2(3) . . . . ?
C26 C27 C28 C23 -0.3(3) . . . . ?
C24 C23 C28 C27 0.1(2) . . . . ?
P2 C23 C28 C27 175.98(13) . . . . ?
C9 C8 C7 C6 -1.2(3) . . . . ?
C5 C6 C7 C8 0.6(3) . . . . ?

loop_
_exptl_oxdiff_crystal_face_indexfrac_h
_exptl_oxdiff_crystal_face_indexfrac_k
_exptl_oxdiff_crystal_face_indexfrac_l
_exptl_oxdiff_crystal_face_x
_exptl_oxdiff_crystal_face_y
_exptl_oxdiff_crystal_face_z
-1.2555 -0.0220 -13.5936 0.3275 0.5365 0.7777
6.0275 -4.1150 -2.2854 0.3780 0.6166 -0.6906
-0.2741 -0.1693 14.2435 -0.4926 -0.5185 -0.6990
-6.8422 3.4292 3.2906 -0.5187 -0.5485 0.6558
6.5099 3.7472 -2.2603 0.8447 -0.5167 -0.1395
-6.2162 -3.9637 2.8897 -0.8510 0.5207 0.0678
